data_1507476
loop_
_publ_author_name
'Yamada, Ken-ichi'
'Fujihara, Hidetaka'
'Yamamoto, Yasutomo'
'Miwa, Yoshihisa'
'Taga, Tooru'
'Tomioka, Kiyoshi'

_publ_section_title
;
 Radical Addition of Ethers to Imines Initiated by Dimethylzinc
;
_journal_issue 20
_journal_name_full 'Organic Letters'
_journal_page_first 3509
_journal_paper_doi 10.1021/ol0266572
_journal_volume 4
_journal_year 2002
_chemical_compound_source synthetic
_chemical_formula_sum 'C18 H20 Cl N O3 S'
_chemical_formula_weight 365.86
_chemical_name_common gouseiyamada
_space_group_IT_number 2
_symmetry_cell_setting triclinic
_symmetry_space_group_name_Hall '-P 1'
_symmetry_space_group_name_H-M 'P -1'
_cell_angle_alpha 98.16(2)
_cell_angle_beta 101.84(2)
_cell_angle_gamma 84.16(2)
_cell_formula_units_Z 2
_cell_length_a 10.218(2)
_cell_length_b 11.247(3)
_cell_length_c 8.086(2)
_cell_measurement_reflns_used 25
_cell_measurement_temperature 295.0
_cell_measurement_theta_max 24.89
_cell_measurement_theta_min 22.81
_cell_volume 897.7(4)
_computing_cell_refinement NSC/AFC
_computing_data_collection Rigaku/AFC5
_computing_data_reduction NSC/AFC
_computing_molecular_graphics KPPXRAY
_computing_publication_material EDCIF-J
_computing_structure_refinement 'Full Matrix Least Squares'
_computing_structure_solution MULTAN88
_diffrn_ambient_temperature 295.0
_diffrn_measurement_device diffractometer
_diffrn_measurement_method \q/2\q
_diffrn_radiation_monochromator graphaite
_diffrn_radiation_source rotarix
_diffrn_radiation_type CU
_diffrn_radiation_wavelength 1.54051
_diffrn_reflns_av_R_equivalents 0.063
_diffrn_reflns_limit_h_max 11
_diffrn_reflns_limit_h_min 0
_diffrn_reflns_limit_k_max 12
_diffrn_reflns_limit_k_min -12
_diffrn_reflns_limit_l_max 8
_diffrn_reflns_limit_l_min -9
_diffrn_reflns_number 2812
_diffrn_reflns_reduction_process NSC/AFC
_diffrn_reflns_theta_max 60
_diffrn_reflns_theta_min 1
_diffrn_standards_decay_% 2
_diffrn_standards_interval_count 56
_diffrn_standards_number 3
_exptl_absorpt_coefficient_mu 3.103
_exptl_absorpt_correction_type none
_exptl_crystal_colour colorless
_exptl_crystal_density_diffrn 1.3532
_exptl_crystal_description prism
_exptl_crystal_F_000 384
_exptl_crystal_size_max 0.40
_exptl_crystal_size_mid 0.30
_exptl_crystal_size_min 0.30
_refine_diff_density_max 0.29
_refine_diff_density_min -0.45
_refine_ls_extinction_method none
_refine_ls_goodness_of_fit_obs 1.02
_refine_ls_hydrogen_treatment 'refxyz from D-map'
_refine_ls_matrix_type full
_refine_ls_number_parameters 288
_refine_ls_number_reflns 2557
_refine_ls_R_factor_obs 0.051
_refine_ls_shift/esd_max 0.08
_refine_ls_structure_factor_coef F
_refine_ls_weighting_details w=1/(\s^2^(F)+0.023)
_refine_ls_weighting_scheme calc
_refine_ls_wR_factor_obs 0.063
_reflns_number_total 2719
_reflns_observed_criterion F>3\s(F)
_cod_data_source_file ol0266572_s2.cif
_cod_data_source_block GOUSEI
_cod_depositor_comments
;
The following automatic conversions were performed:

'_refine_ls_weighting_scheme' value 'calc w=1/(\s^2^(F)+0.023)' was
changed to 'calc'. New tag '_refine_ls_weighting_details' was
created. The value of the new tag was set to 'w=1/(\s^2^(F)+0.023)'.

Automatic conversion script
Id: cif_fix_values 3143 2015-03-26 13:38:13Z robertas 
;
_cod_original_cell_volume 897.7
_cod_original_formula_sum 'C18 H20 O3 N1 S1 Cl1'
_cod_database_code 1507476

loop_
_symmetry_equiv_pos_as_xyz
+X,+Y,+Z
-X,-Y,-Z

loop_
_atom_site_aniso_label
_atom_site_aniso_U_11
_atom_site_aniso_U_22
_atom_site_aniso_U_33
_atom_site_aniso_U_12
_atom_site_aniso_U_13
_atom_site_aniso_U_23
Cl1 .104(1) .0880(6) .0959(9) .0230(6) .0659(8) .0049(9)
S1 .0373(5) .0443(6) .0387(6) -.0034(6) .0127(4) .0062(4)
C1 .059(3) .059(2) .074(3) -.005(2) .022(2) -.013(2)
C2 .069(3) .079(3) .073(3) -.013(3) .035(3) -.023(3)
C3 .067(3) .079(3) .044(2) -.017(2) .021(2) -.003(2)
C4 .041(2) .053(2) .042(2) -.004(2) .009(2) .004(2)
C5 .042(2) .045(2) .041(2) -.002(2) .012(2) .005(2)
C6 .038(2) .043(2) .040(2) -.006(2) .007(2) .002(1)
C7 .058(3) .051(2) .049(2) .007(2) .017(2) .007(2)
C8 .067(3) .061(2) .053(2) .001(2) .027(2) .008(2)
C9 .057(3) .056(2) .053(2) .000(2) .026(2) -.008(2)
C10 .057(3) .045(2) .071(3) .004(2) .019(2) .002(2)
C11 .055(3) .044(2) .056(2) -.003(2) .017(2) .005(2)
C12 .095(5) .093(4) .079(4) -.003(4) .040(4) -.027(4)
C13 .054(3) .057(2) .053(2) -.007(2) .019(2) -.004(2)
C14 .065(3) .042(2) .072(3) .000(2) .018(2) -.003(2)
C15 .058(3) .046(2) .052(2) -.004(2) .014(2) .011(2)
C16 .037(2) .041(2) .040(2) -.007(2) .010(2) .002(1)
C17 .071(3) .043(2) .046(2) -.003(2) .021(2) .009(2)
C18 .079(3) .061(2) .046(2) -.011(2) .023(2) .007(2)
N1 .040(2) .043(2) .040(2) -.003(1) .007(1) .002(1)
O1 .052(2) .060(1) .047(2) -.006(1) .020(1) .015(1)
O2 .037(2) .056(1) .054(2) .003(1) .011(1) .009(1)
O3 .062(2) .052(1) .052(2) -.012(1) .024(1) -.005(1)

loop_
_atom_site_label
_atom_site_fract_x
_atom_site_fract_y
_atom_site_fract_z
_atom_site_U_iso_or_equiv
_atom_site_thermal_displace_type
Cl1 1.1664(1) 0.1426(1) 0.3533(2) .0920(5) Ueq
S1 0.51348(8) 0.32054(7) 0.5980(1) .0392(4) Ueq
C1 0.7990(5) 0.6601(4) 0.9478(6) .065(2) Ueq
C2 0.7757(6) 0.6225(5) 1.1089(7) .073(2) Ueq
C3 0.7331(5) 0.4955(4) 1.0524(5) .062(2) Ueq
C4 0.8196(4) 0.4495(3) 0.9215(5) .046(1) Ueq
C5 0.7603(3) 0.3551(3) 0.7787(4) .042(1) Ueq
C6 0.8602(3) 0.3027(3) 0.6659(4) .040(1) Ueq
C7 0.8854(4) 0.3630(3) 0.5395(5) .053(1) Ueq
C8 0.9808(4) 0.3144(4) 0.4420(5) .059(2) Ueq
C9 1.0483(4) 0.2056(3) 0.4757(5) .055(1) Ueq
C10 1.0259(4) 0.1456(4) 0.6000(5) .058(2) Ueq
C11 0.9303(4) 0.1944(3) 0.6949(5) .051(1) Ueq
C12 0.6964(8) 0.0095(6) 0.0016(9) .089(3) Ueq
C13 0.6476(4) 0.0867(3) 0.1501(5) .054(2) Ueq
C14 0.6409(4) 0.0378(4) 0.2940(6) .060(2) Ueq
C15 0.5988(4) 0.1084(3) 0.4322(5) .051(1) Ueq
C16 0.5621(3) 0.2284(3) 0.4212(4) .039(1) Ueq
C17 0.5659(4) 0.2778(3) 0.2776(5) .052(1) Ueq
C18 0.6082(4) 0.2055(4) 0.1432(5) .060(2) Ueq
N1 0.6340(3) 0.4053(3) 0.6869(4) .041(1) Ueq
O1 0.5001(2) 0.2434(2) 0.7174(3) .0506(9) Ueq
O2 0.4027(2) 0.4019(2) 0.5356(3) .0491(9) Ueq
O3 0.8408(2) 0.5522(2) 0.8479(3) .0544(9) Ueq
H1 0.624(4) 0.474(3) 0.638(5) .08(1) Uiso
H1A 0.874(4) 0.720(4) 0.977(5) .09(1) Uiso
H1B 0.713(5) 0.697(4) 0.874(6) .10(1) Uiso
H2A 0.713(4) 0.678(3) 1.134(5) .08(1) Uiso
H2B 0.860(5) 0.625(4) 1.191(5) .09(1) Uiso
H3A 0.627(4) 0.498(3) 0.992(5) .08(1) Uiso
H3B 0.749(4) 0.451(3) 1.141(5) .05(1) Uiso
H4 0.903(4) 0.414(3) 0.979(4) .06(1) Uiso
H5 0.741(3) 0.285(3) 0.835(4) .041(9) Uiso
H7 0.837(3) 0.439(3) 0.505(4) .06(1) Uiso
H8 0.999(4) 0.354(3) 0.349(5) .06(1) Uiso
H10 1.074(4) 0.071(3) 0.621(5) .08(1) Uiso
H11 0.914(3) 0.150(3) 0.783(4) .05(1) Uiso
H12A 0.685(5) 0.039(5) -0.095(7) .13(3) Uiso
H12B 0.647(5) -0.063(4) -0.039(6) .11(3) Uiso
H12C 0.785(5) -0.004(5) 0.032(6) .11(3) Uiso
H14 0.664(3) -0.045(3) 0.305(4) .06(1) Uiso
H15 0.597(3) 0.071(3) 0.533(4) .06(1) Uiso
H17 0.551(4) 0.359(3) 0.271(4) .06(1) Uiso
H18 0.610(4) 0.243(3) 0.053(5) .08(1) Uiso

loop_
_atom_type_symbol
_atom_type_oxidation_number
_atom_type_number_in_cell
_atom_type_scat_dispersion_real
_atom_type_scat_dispersion_imag
_atom_type_scat_source
C 0 36 0.017 0.009 International_Tables_Vol_IV_Table_2.2B
H 0 40 0.000 0.000 International_Tables_Vol_IV_Table_2.2B
O 0 6 0.047 0.032 International_Tables_Vol_IV_Table_2.2B
N 0 2 0.029 0.018 International_Tables_Vol_IV_Table_2.2B
S 0 2 0.319 0.557 International_Tables_Vol_IV_Table_2.2B
CL 0 2 0.355 1.423 International_Tables_Vol_IV_Table_2.2B

loop_
_geom_angle_atom_site_label_1
_geom_angle_atom_site_label_2
_geom_angle_atom_site_label_3
_geom_angle
_geom_angle_publ_flag
C16 S1 N1 108.3(2) yes
C16 S1 O1 107.4(2) yes
C16 S1 O2 108.2(1) yes
N1 S1 O1 107.4(2) yes
N1 S1 O2 105.2(1) yes
O1 S1 O2 119.9(1) yes
C2 C1 O3 106.4(4) yes
C1 C2 C3 102.7(4) yes
C2 C3 C4 101.8(4) yes
C3 C4 C5 115.8(3) yes
C3 C4 O3 106.1(3) yes
C5 C4 O3 108.5(3) yes
C4 C5 C6 112.3(3) yes
C4 C5 N1 109.2(3) yes
C6 C5 N1 114.3(3) yes
C5 C6 C7 121.9(3) yes
C5 C6 C11 118.9(3) yes
C7 C6 C11 119.2(3) yes
C6 C7 C8 120.5(3) yes
C7 C8 C9 118.2(4) yes
Cl1 C9 C8 118.8(3) yes
Cl1 C9 C10 119.0(3) yes
C8 C9 C10 122.2(4) yes
C9 C10 C11 119.0(4) yes
C6 C11 C10 120.9(4) yes
C12 C13 C14 120.6(4) yes
C12 C13 C18 121.0(4) yes
C14 C13 C18 118.4(4) yes
C13 C14 C15 121.1(4) yes
C14 C15 C16 118.7(4) yes
S1 C16 C15 119.3(3) yes
S1 C16 C17 119.8(3) yes
C15 C16 C17 120.9(3) yes
C16 C17 C18 119.0(3) yes
C13 C18 C17 122.0(4) yes
S1 N1 C5 121.2(3) yes
C1 O3 C4 109.6(3) yes

loop_
_geom_bond_atom_site_label_1
_geom_bond_atom_site_label_2
_geom_bond_distance
_geom_bond_publ_flag
CL1 C9 1.748(4) yes
S1 C16 1.769(3) yes
S1 N1 1.620(3) yes
S1 O1 1.421(3) yes
S1 O2 1.435(2) yes
C1 C2 1.496(8) yes
C1 O3 1.437(5) yes
C2 C3 1.516(7) yes
C3 C4 1.518(6) yes
C4 C5 1.524(5) yes
C4 O3 1.426(5) yes
C5 C6 1.526(5) yes
C5 N1 1.454(4) yes
C6 C7 1.382(6) yes
C6 C11 1.373(5) yes
C7 C8 1.398(6) yes
C8 C9 1.376(5) yes
C9 C10 1.355(6) yes
C10 C11 1.387(6) yes
C12 C13 1.519(8) yes
C13 C14 1.372(7) yes
C13 C18 1.361(6) yes
C14 C15 1.393(6) yes
C15 C16 1.374(5) yes
C16 C17 1.365(6) yes
C17 C18 1.378(6) yes

loop_
_geom_torsion_atom_site_label_1
_geom_torsion_atom_site_label_2
_geom_torsion_atom_site_label_3
_geom_torsion_atom_site_label_4
_geom_torsion
_geom_torsion_publ_flag
Cl1 C9 C10 C11 -178.7(3) no
S1 C16 C17 C18 177.9(3) no
C1 C2 C3 C4 36.0(4) no
C2 C1 O3 C4 11.2(4) no
C2 C3 C4 C5 -150.6(3) no
C2 C3 C4 O3 -30.2(4) no
C3 C4 C5 C6 -172.9(3) no
C3 C4 C5 N1 59.3(4) no
C3 C4 O3 C1 12.3(4) no
C4 C5 C6 C7 -79.7(4) no
C4 C5 C6 C11 98.1(4) no
C4 C5 N1 S1 -149.3(3) no
C5 C4 O3 C1 137.3(3) no
C5 C6 C7 C8 177.9(3) no
C5 C6 C11 C10 -177.5(3) no
C6 C5 N1 S1 84.1(4) no
C6 C7 C8 C9 -0.1(4) no
C7 C6 C11 C10 0.3(5) no
C7 C8 C9 CL1 179.2(3) no
C7 C8 C9 C10 -0.5(6) no
C8 C9 C10 C11 1.0(6) no
C9 C10 C11 C6 -0.9(5) no
C11 C6 C7 C8 0.1(5) no
C12 C13 C14 C15 178.7(5) no
C12 C13 C18 C17 -178.8(5) no
C13 C14 C15 C16 0.9(6) no
C14 C13 C18 C17 1.9(6) no
C14 C15 C16 S1 -178.0(3) no
C14 C15 C16 C17 0.4(5) no
C15 C16 C17 C18 -0.4(5) no
C16 S1 N1 C5 -70.0(3) no
C16 C17 C18 C13 -0.7(6) no
C18 C13 C14 C15 -1.9(6) no
N1 S1 C16 C15 105.9(3) no
N1 S1 C16 C17 -72.5(3) no
N1 C5 C6 C7 45.3(4) no
N1 C5 C6 C11 -137.0(3) no
O1 S1 C16 C15 -9.8(3) no
O1 S1 C16 C17 171.8(3) no
O1 S1 N1 C5 45.7(3) no
O2 S1 C16 C15 -140.6(3) no
O2 S1 C16 C17 41.1(3) no
O2 S1 N1 C5 174.5(3) no
O3 C1 C2 C3 -29.9(5) no
O3 C4 C5 C6 68.0(3) no
O3 C4 C5 N1 -59.8(4) no
